data_1549732
loop_
_publ_author_name
'Woollam, Grahame R.'
'Neumann, Marcus A.'
'Wagner, Trixie'
'Davey, Roger J.'

_publ_section_title
;
 The importance of configurational disorder in crystal structure
 prediction: the case of loratadine.
;
_journal_issue 0
_journal_name_full 'Faraday discussions'
_journal_page_first 209
_journal_page_last 234
_journal_paper_doi 10.1039/c8fd00072g
_journal_volume 211
_journal_year 2018
_chemical_formula_sum 'C22 H23 Cl N2 O2'
_chemical_formula_weight 382.87
_chemical_name_common LoratadineI-m100(L13)
_space_group_IT_number 15
_space_group_name_Hall '-C 2yc'
_space_group_name_H-M_alt 'C 1 2/c 1'
_symmetry_cell_setting monoclinic
_symmetry_space_group_name_Hall '-C 2yc'
_symmetry_space_group_name_H-M 'C 1 2/c 1'
_atom_sites_solution_hydrogens geom
_atom_sites_solution_primary direct
_atom_sites_solution_secondary difmap
_audit_block_doi 10.5517/ccdc.csd.cc1zm8b6
_audit_creation_method SHELXL-97
_audit_update_record
;
2018-04-09 deposited with the CCDC.
2018-07-26 downloaded from the CCDC.
;
_cell_angle_alpha 90.00
_cell_angle_beta 108.987(1)
_cell_angle_gamma 90.00
_cell_formula_units_Z 8
_cell_length_a 27.997(4)
_cell_length_b 4.918(1)
_cell_length_c 28.971(4)
_cell_measurement_reflns_used 9942
_cell_measurement_temperature 173(2)
_cell_measurement_theta_max 68.2
_cell_measurement_theta_min 3.23
_cell_volume 3772.0(11)
_computing_cell_refinement 'SAINT V7.36A (Bruker AXS, 2004)'
_computing_data_collection 'SMART V5.630 (Bruker AXS, 2003)'
_computing_data_reduction 'SAINT V7.36A (Bruker AXS, 2004)'
_computing_molecular_graphics 'PLATON (Spek, 2004)'
_computing_structure_refinement 'SHELXL97 (Sheldrick, 2008)'
_computing_structure_solution 'SHELXS-97 (Sheldrick, 1990)'
_diffrn_ambient_temperature 173(2)
_diffrn_measured_fraction_theta_full 0.988
_diffrn_measured_fraction_theta_max 0.988
_diffrn_measurement_device_type 'three-circle goniometer'
_diffrn_measurement_method \w-scans
_diffrn_radiation_monochromator 'multilayer mirrors'
_diffrn_radiation_source microsource
_diffrn_radiation_type CuK\a
_diffrn_radiation_wavelength 1.54178
_diffrn_reflns_av_R_equivalents 0.0309
_diffrn_reflns_av_sigmaI/netI 0.0273
_diffrn_reflns_limit_h_max 32
_diffrn_reflns_limit_h_min -32
_diffrn_reflns_limit_k_max 5
_diffrn_reflns_limit_k_min -5
_diffrn_reflns_limit_l_max 34
_diffrn_reflns_limit_l_min -34
_diffrn_reflns_number 17978
_diffrn_reflns_theta_full 66.58
_diffrn_reflns_theta_max 66.58
_diffrn_reflns_theta_min 3.23
_exptl_absorpt_coefficient_mu 1.948
_exptl_absorpt_correction_T_max 0.9439
_exptl_absorpt_correction_T_min 0.4137
_exptl_absorpt_correction_type multi-scan
_exptl_absorpt_process_details 'SADABS (Sheldrick, 2008)'
_exptl_crystal_colour colourless
_exptl_crystal_density_diffrn 1.348
_exptl_crystal_density_method 'not measured'
_exptl_crystal_description needle
_exptl_crystal_F_000 1616
_exptl_crystal_recrystallization_method 'Re-crystallisation from solvent: acetonitrile'
_exptl_crystal_size_max 0.55
_exptl_crystal_size_mid 0.06
_exptl_crystal_size_min 0.03
_refine_diff_density_max 0.240
_refine_diff_density_min -0.422
_refine_diff_density_rms 0.059
_refine_ls_extinction_method none
_refine_ls_goodness_of_fit_ref 1.172
_refine_ls_hydrogen_treatment riding
_refine_ls_matrix_type full
_refine_ls_number_parameters 292
_refine_ls_number_reflns 3284
_refine_ls_number_restraints 180
_refine_ls_restrained_S_all 1.154
_refine_ls_R_factor_all 0.0429
_refine_ls_R_factor_gt 0.0383
_refine_ls_shift/su_max 0.011
_refine_ls_shift/su_mean 0.002
_refine_ls_structure_factor_coef Fsqd
_refine_ls_weighting_details 'calc w=1/[\s^2^(Fo^2^)+(0.0611P)^2^+4.7765P] where P=(Fo^2^+2Fc^2^)/3'
_refine_ls_weighting_scheme calc
_refine_ls_wR_factor_gt 0.1129
_refine_ls_wR_factor_ref 0.1297
_reflns_number_gt 3035
_reflns_number_total 3284
_reflns_threshold_expression >2sigma(I)
_cod_data_source_file c8fd00072g2.cif
_cod_data_source_block GWO11a
_cod_depositor_comments 'Adding full bibliography for 1549732--1549738.cif.'
_cod_original_sg_symbol_H-M C2/c
_cod_database_code 1549732
_chemical_source_common ACN

loop_
_symmetry_equiv_pos_as_xyz
'x, y, z'
'-x, y, -z+1/2'
'x+1/2, y+1/2, z'
'-x+1/2, y+1/2, -z+1/2'
'-x, -y, -z'
'x, -y, z-1/2'
'-x+1/2, -y+1/2, -z'
'x+1/2, -y+1/2, z-1/2'

loop_
_atom_site_label
_atom_site_type_symbol
_atom_site_fract_x
_atom_site_fract_y
_atom_site_fract_z
_atom_site_U_iso_or_equiv
_atom_site_adp_type
_atom_site_occupancy
_atom_site_symmetry_multiplicity
_atom_site_calc_flag
_atom_site_refinement_flags
_atom_site_disorder_assembly
_atom_site_disorder_group
C1 C 0.85064(6) 0.6041(4) 0.37050(6) 0.0248(4) Uani 1 1 d . D .
C2 C 0.88759(7) 0.4141(4) 0.37202(7) 0.0297(4) Uani 1 1 d . . .
H2 H 0.9027 0.3140 0.4012 0.036 Uiso 1 1 calc R . .
C3 C 0.90303(7) 0.3670(4) 0.33182(7) 0.0327(4) Uani 1 1 d . D .
H3 H 0.9282 0.2352 0.3331 0.039 Uiso 1 1 calc R . .
C4 C 0.88092(7) 0.5162(4) 0.28996(7) 0.0320(5) Uani 1 1 d . . .
C5 C 0.84415(7) 0.7078(4) 0.28737(7) 0.0299(4) Uani 1 1 d . D .
H5 H 0.8296 0.8084 0.2582 0.036 Uiso 1 1 calc R . .
C6 C 0.82840(7) 0.7538(4) 0.32775(6) 0.0260(4) Uani 1 1 d . . .
C7 C 0.78778(7) 0.9548(4) 0.32657(7) 0.0299(4) Uani 1 1 d . D .
H7A H 0.7824 1.0772 0.2982 0.036 Uiso 1 1 calc R . .
H7B H 0.7988 1.0673 0.3565 0.036 Uiso 1 1 calc R . .
C8 C 0.73812(7) 0.8144(4) 0.32306(7) 0.0302(4) Uani 1 1 d . . .
H8A H 0.7128 0.9576 0.3214 0.036 Uiso 1 1 calc R D .
H8B H 0.7266 0.7142 0.2917 0.036 Uiso 1 1 calc R . .
C9 C 0.73757(7) 0.6175(4) 0.36332(6) 0.0257(4) Uani 1 1 d . D .
C10 C 0.69159(7) 0.4963(4) 0.35923(7) 0.0325(4) Uani 1 1 d . . .
H10 H 0.6628 0.5383 0.3320 0.039 Uiso 1 1 calc R D .
C11 C 0.68707(7) 0.3164(5) 0.39396(8) 0.0361(5) Uani 1 1 d . D .
H11 H 0.6556 0.2339 0.3911 0.043 Uiso 1 1 calc R . .
C12 C 0.72976(7) 0.2595(4) 0.43306(7) 0.0335(4) Uani 1 1 d . . .
H12 H 0.7270 0.1345 0.4571 0.040 Uiso 1 1 calc R D .
N13 N 0.77461(6) 0.3722(3) 0.43859(6) 0.0297(4) Uani 1 1 d . D .
C14 C 0.77900(7) 0.5481(4) 0.40457(6) 0.0241(4) Uani 1 1 d . . .
C15 C 0.83172(6) 0.6491(4) 0.41288(6) 0.0246(4) Uani 1 1 d . D .
C16 C 0.86042(7) 0.7618(4) 0.45501(6) 0.0262(4) Uani 1 1 d . . .
C17 C 0.84255(7) 0.8242(4) 0.49773(6) 0.0284(4) Uani 1 1 d . C .
H17A H 0.8080 0.7513 0.4912 0.034 Uiso 1 1 calc R . .
H17B H 0.8413 1.0236 0.5018 0.034 Uiso 1 1 calc R . .
C18 C 0.87811(7) 0.6978(4) 0.54461(7) 0.0302(4) Uani 1 1 d . . .
H18A H 0.8681 0.7578 0.5728 0.036 Uiso 1 1 calc R A 1
H18B H 0.8753 0.4972 0.5425 0.036 Uiso 1 1 calc R A 1
C20 C 0.94844(7) 0.7104(5) 0.51174(7) 0.0332(5) Uani 1 1 d . . .
H20A H 0.9481 0.5107 0.5074 0.040 Uiso 1 1 calc R B 1
H20B H 0.9836 0.7745 0.5190 0.040 Uiso 1 1 calc R B 1
C21 C 0.91479(7) 0.8438(4) 0.46492(7) 0.0317(4) Uani 1 1 d . C .
H21A H 0.9179 1.0440 0.4681 0.038 Uiso 1 1 calc R . .
H21B H 0.9259 0.7878 0.4372 0.038 Uiso 1 1 calc R . .
N19A N 0.93044(6) 0.7784(4) 0.55211(5) 0.0320(4) Uani 0.545(6) 1 d PDU C 1
C22A C 0.9594(2) 0.9056(9) 0.5920(2) 0.0318(10) Uani 0.545(6) 1 d PDU C 1
O23A O 1.0027(2) 0.9691(14) 0.5974(3) 0.0371(13) Uani 0.545(6) 1 d PDU C 1
O24A O 0.93525(14) 0.9532(10) 0.62497(13) 0.0343(8) Uani 0.545(6) 1 d PDU C 1
C25A C 0.96544(17) 1.0882(10) 0.66921(17) 0.0369(10) Uani 0.545(6) 1 d PDU C 1
H25A H 0.9998 1.0093 0.6800 0.044 Uiso 0.545(6) 1 calc PR C 1
H25B H 0.9504 1.0554 0.6952 0.044 Uiso 0.545(6) 1 calc PR C 1
C26A C 0.96896(19) 1.3855(12) 0.66221(19) 0.0426(12) Uani 0.545(6) 1 d PDU C 1
H26A H 0.9865 1.4193 0.6385 0.064 Uiso 0.545(6) 1 calc PR C 1
H26B H 0.9878 1.4704 0.6934 0.064 Uiso 0.545(6) 1 calc PR C 1
H26C H 0.9349 1.4633 0.6501 0.064 Uiso 0.545(6) 1 calc PR C 1
N19B N 0.93044(6) 0.7784(4) 0.55211(5) 0.0320(4) Uani 0.455(6) 1 d PDU C 2
C22B C 0.9585(3) 0.9714(12) 0.5839(2) 0.0322(11) Uani 0.455(6) 1 d PDU C 2
O23B O 1.0004(3) 1.0535(17) 0.5874(4) 0.0436(17) Uani 0.455(6) 1 d PDU C 2
O24B O 0.93302(16) 1.0670(11) 0.61290(16) 0.0329(9) Uani 0.455(6) 1 d PDU C 2
C25B C 0.9595(2) 1.2596(15) 0.6500(2) 0.0397(13) Uani 0.455(6) 1 d PDU C 2
H25C H 0.9353 1.3968 0.6540 0.048 Uiso 0.455(6) 1 calc PR C 2
H25D H 0.9852 1.3554 0.6393 0.048 Uiso 0.455(6) 1 calc PR C 2
C26B C 0.9847(2) 1.1257(12) 0.6976(2) 0.0480(16) Uani 0.455(6) 1 d PDU C 2
H26D H 0.9597 1.0235 0.7076 0.072 Uiso 0.455(6) 1 calc PR C 2
H26E H 1.0003 1.2641 0.7223 0.072 Uiso 0.455(6) 1 calc PR C 2
H26F H 1.0108 1.0010 0.6945 0.072 Uiso 0.455(6) 1 calc PR C 2
Cl27 Cl 0.900048(19) 0.46126(14) 0.238953(18) 0.0464(2) Uani 1 1 d . D 2

loop_
_atom_site_aniso_label
_atom_site_aniso_U_11
_atom_site_aniso_U_22
_atom_site_aniso_U_33
_atom_site_aniso_U_23
_atom_site_aniso_U_13
_atom_site_aniso_U_12
C1 0.0221(9) 0.0290(9) 0.0229(9) -0.0020(7) 0.0068(7) -0.0061(7)
C2 0.0223(9) 0.0358(10) 0.0288(9) 0.0021(8) 0.0054(7) -0.0009(8)
C3 0.0237(9) 0.0414(11) 0.0351(10) -0.0057(9) 0.0126(8) -0.0015(8)
C4 0.0238(9) 0.0462(12) 0.0276(10) -0.0094(8) 0.0107(8) -0.0088(8)
C5 0.0285(9) 0.0400(11) 0.0217(9) -0.0001(8) 0.0087(7) -0.0057(8)
C6 0.0245(9) 0.0286(9) 0.0236(9) -0.0017(7) 0.0059(7) -0.0055(7)
C7 0.0342(10) 0.0289(10) 0.0255(9) 0.0038(7) 0.0083(8) 0.0017(8)
C8 0.0288(9) 0.0323(10) 0.0262(9) 0.0025(8) 0.0045(7) 0.0053(8)
C9 0.0273(9) 0.0251(9) 0.0245(9) -0.0036(7) 0.0081(7) 0.0037(7)
C10 0.0214(9) 0.0422(11) 0.0305(10) -0.0006(8) 0.0038(8) 0.0029(8)
C11 0.0253(10) 0.0436(12) 0.0405(11) -0.0004(9) 0.0123(8) -0.0045(9)
C12 0.0314(10) 0.0387(11) 0.0324(10) 0.0042(8) 0.0134(8) -0.0028(8)
N13 0.0287(8) 0.0355(9) 0.0255(8) 0.0027(7) 0.0096(6) -0.0018(7)
C14 0.0264(9) 0.0262(9) 0.0207(8) -0.0028(7) 0.0090(7) 0.0009(7)
C15 0.0234(9) 0.0291(9) 0.0211(9) 0.0021(7) 0.0067(7) 0.0004(7)
C16 0.0260(9) 0.0274(9) 0.0235(9) 0.0031(7) 0.0058(7) -0.0007(7)
C17 0.0254(9) 0.0344(10) 0.0243(9) -0.0033(8) 0.0065(7) -0.0003(8)
C18 0.0287(10) 0.0388(11) 0.0232(9) -0.0003(8) 0.0087(7) -0.0018(8)
C20 0.0253(9) 0.0476(12) 0.0269(10) -0.0058(9) 0.0086(8) -0.0015(8)
C21 0.0317(10) 0.0394(11) 0.0239(9) -0.0021(8) 0.0089(8) -0.0103(8)
N19A 0.0250(8) 0.0473(10) 0.0219(7) -0.0026(7) 0.0050(6) 0.0000(7)
C22A 0.0279(18) 0.041(2) 0.0240(19) -0.0006(16) 0.0048(16) 0.0055(18)
O23A 0.0198(17) 0.055(4) 0.033(3) -0.007(2) 0.0041(15) 0.000(2)
O24A 0.0293(13) 0.046(2) 0.0251(16) -0.0063(14) 0.0061(12) -0.0027(15)
C25A 0.0329(19) 0.052(2) 0.024(2) -0.0055(18) 0.0077(16) -0.0003(17)
C26A 0.041(2) 0.048(3) 0.039(2) -0.008(2) 0.0126(19) -0.007(2)
N19B 0.0250(8) 0.0473(10) 0.0219(7) -0.0026(7) 0.0050(6) 0.0000(7)
C22B 0.026(2) 0.046(2) 0.022(2) 0.0003(19) 0.0032(18) 0.002(2)
O23B 0.031(2) 0.053(4) 0.047(4) -0.011(3) 0.013(2) -0.010(3)
O24B 0.0257(15) 0.046(2) 0.0261(18) -0.0073(16) 0.0075(13) 0.0001(17)
C25B 0.039(2) 0.045(3) 0.033(3) -0.009(2) 0.0077(19) -0.004(2)
C26B 0.047(3) 0.052(3) 0.038(3) -0.011(2) 0.003(2) 0.005(2)
Cl27 0.0345(3) 0.0772(4) 0.0319(3) -0.0127(2) 0.0171(2) -0.0044(2)

loop_
_atom_type_symbol
_atom_type_description
_atom_type_scat_dispersion_real
_atom_type_scat_dispersion_imag
_atom_type_scat_source
C C 0.0181 0.0091 'International Tables Vol C Tables 4.2.6.8 and 6.1.1.4'
H H 0.0000 0.0000 'International Tables Vol C Tables 4.2.6.8 and 6.1.1.4'
N N 0.0311 0.0180 'International Tables Vol C Tables 4.2.6.8 and 6.1.1.4'
O O 0.0492 0.0322 'International Tables Vol C Tables 4.2.6.8 and 6.1.1.4'
Cl Cl 0.3639 0.7018 'International Tables Vol C Tables 4.2.6.8 and 6.1.1.4'

loop_
_citation_id
_citation_doi
_citation_year
1 10.1039/C8FD00072G 2018

loop_
_geom_angle_atom_site_label_1
_geom_angle_atom_site_label_2
_geom_angle_atom_site_label_3
_geom_angle
C2 C1 C6 119.72(17)
C2 C1 C15 122.14(16)
C6 C1 C15 118.10(16)
C1 C2 C3 121.32(18)
C1 C2 H2 119.3
C3 C2 H2 119.3
C4 C3 C2 118.43(18)
C4 C3 H3 120.8
C2 C3 H3 120.8
C3 C4 C5 121.62(18)
C3 C4 Cl27 119.18(16)
C5 C4 Cl27 119.19(16)
C4 C5 C6 119.90(18)
C4 C5 H5 120.0
C6 C5 H5 120.0
C5 C6 C1 119.00(17)
C5 C6 C7 122.13(16)
C1 C6 C7 118.86(16)
C6 C7 C8 111.78(16)
C6 C7 H7A 109.3
C8 C7 H7A 109.3
C6 C7 H7B 109.3
C8 C7 H7B 109.3
H7A C7 H7B 107.9
C9 C8 C7 118.28(15)
C9 C8 H8A 107.7
C7 C8 H8A 107.7
C9 C8 H8B 107.7
C7 C8 H8B 107.7
H8A C8 H8B 107.1
C10 C9 C14 116.90(17)
C10 C9 C8 116.67(16)
C14 C9 C8 126.43(17)
C11 C10 C9 121.14(18)
C11 C10 H10 119.4
C9 C10 H10 119.4
C10 C11 C12 117.96(18)
C10 C11 H11 121.0
C12 C11 H11 121.0
N13 C12 C11 122.95(18)
N13 C12 H12 118.5
C11 C12 H12 118.5
C12 N13 C14 119.04(16)
N13 C14 C9 122.01(17)
N13 C14 C15 114.49(15)
C9 C14 C15 123.41(16)
C16 C15 C14 123.28(16)
C16 C15 C1 122.49(16)
C14 C15 C1 114.19(15)
C15 C16 C21 123.46(17)
C15 C16 C17 124.67(16)
C21 C16 C17 111.87(15)
C16 C17 C18 110.58(15)
C16 C17 H17A 109.5
C18 C17 H17A 109.5
C16 C17 H17B 109.5
C18 C17 H17B 109.5
H17A C17 H17B 108.1
N19A C18 C17 110.63(15)
N19A C18 H18A 109.5
C17 C18 H18A 109.5
N19A C18 H18B 109.5
C17 C18 H18B 109.5
H18A C18 H18B 108.1
N19A C20 C21 109.93(16)
N19A C20 H20A 109.7
C21 C20 H20A 109.7
N19A C20 H20B 109.7
C21 C20 H20B 109.7
H20A C20 H20B 108.2
C16 C21 C20 110.31(16)
C16 C21 H21A 109.6
C20 C21 H21A 109.6
C16 C21 H21B 109.6
C20 C21 H21B 109.6
H21A C21 H21B 108.1
C22A N19A C20 122.2(3)
C22A N19A C18 123.6(3)
C20 N19A C18 114.20(15)
O23A C22A N19A 122.3(6)
O23A C22A O24A 124.8(6)
N19A C22A O24A 112.9(5)
C22A O24A C25A 114.9(4)
O24A C25A C26A 112.1(5)
O24A C25A H25A 109.2
C26A C25A H25A 109.2
O24A C25A H25B 109.2
C26A C25A H25B 109.2
H25A C25A H25B 107.9
O23B C22B O24B 121.6(7)
C22B O24B C25B 116.3(5)
O24B C25B C26B 112.0(7)
O24B C25B H25C 109.2
C26B C25B H25C 109.2
O24B C25B H25D 109.2
C26B C25B H25D 109.2
H25C C25B H25D 107.9
C25B C26B H26D 109.5
C25B C26B H26E 109.5
H26D C26B H26E 109.5
C25B C26B H26F 109.5
H26D C26B H26F 109.5
H26E C26B H26F 109.5

loop_
_geom_bond_atom_site_label_1
_geom_bond_atom_site_label_2
_geom_bond_distance
C1 C2 1.384(3)
C1 C6 1.401(3)
C1 C15 1.503(2)
C2 C3 1.387(3)
C2 H2 0.9500
C3 C4 1.380(3)
C3 H3 0.9500
C4 C5 1.380(3)
C4 Cl27 1.7487(19)
C5 C6 1.396(3)
C5 H5 0.9500
C6 C7 1.499(3)
C7 C8 1.526(3)
C7 H7A 0.9900
C7 H7B 0.9900
C8 C9 1.520(3)
C8 H8A 0.9900
C8 H8B 0.9900
C9 C10 1.388(3)
C9 C14 1.410(3)
C10 C11 1.376(3)
C10 H10 0.9500
C11 C12 1.382(3)
C11 H11 0.9500
C12 N13 1.334(3)
C12 H12 0.9500
N13 C14 1.347(2)
C14 C15 1.501(2)
C15 C16 1.343(3)
C16 C21 1.509(3)
C16 C17 1.510(3)
C17 C18 1.531(3)
C17 H17A 0.9900
C17 H17B 0.9900
C18 N19A 1.464(2)
C18 H18A 0.9900
C18 H18B 0.9900
C20 N19A 1.455(2)
C20 C21 1.525(3)
C20 H20A 0.9900
C20 H20B 0.9900
C21 H21A 0.9900
C21 H21B 0.9900
N19A C22A 1.331(6)
C22A O23A 1.213(7)
C22A O24A 1.358(7)
O24A C25A 1.447(6)
C25A C26A 1.484(7)
C25A H25A 0.9900
C25A H25B 0.9900
C26A H26A 0.9800
C26A H26B 0.9800
C26A H26C 0.9800
C22B O23B 1.214(9)
C22B O24B 1.350(8)
O24B C25B 1.444(8)
C25B C26B 1.484(8)
C25B H25C 0.9900
C25B H25D 0.9900
C26B H26D 0.9800
C26B H26E 0.9800
C26B H26F 0.9800

loop_
_geom_torsion_atom_site_label_1
_geom_torsion_atom_site_label_2
_geom_torsion_atom_site_label_3
_geom_torsion_atom_site_label_4
_geom_torsion
C6 C1 C2 C3 -0.4(3)
C15 C1 C2 C3 177.17(17)
C1 C2 C3 C4 0.5(3)
C2 C3 C4 C5 -0.2(3)
C2 C3 C4 Cl27 179.68(15)
C3 C4 C5 C6 -0.2(3)
Cl27 C4 C5 C6 179.89(14)
C4 C5 C6 C1 0.3(3)
C4 C5 C6 C7 -178.56(17)
C2 C1 C6 C5 -0.1(3)
C15 C1 C6 C5 -177.70(16)
C2 C1 C6 C7 178.89(17)
C15 C1 C6 C7 1.2(2)
C5 C6 C7 C8 105.0(2)
C1 C6 C7 C8 -73.9(2)
C6 C7 C8 C9 59.4(2)
C7 C8 C9 C10 179.20(17)
C7 C8 C9 C14 -0.2(3)
C14 C9 C10 C11 -0.2(3)
C8 C9 C10 C11 -179.58(18)
C9 C10 C11 C12 -0.1(3)
C10 C11 C12 N13 0.5(3)
C11 C12 N13 C14 -0.5(3)
C12 N13 C14 C9 0.2(3)
C12 N13 C14 C15 -176.43(17)
C10 C9 C14 N13 0.1(3)
C8 C9 C14 N13 179.48(17)
C10 C9 C14 C15 176.45(17)
C8 C9 C14 C15 -4.2(3)
N13 C14 C15 C16 -53.0(2)
C9 C14 C15 C16 130.4(2)
N13 C14 C15 C1 124.75(17)
C9 C14 C15 C1 -51.8(2)
C2 C1 C15 C16 69.0(3)
C6 C1 C15 C16 -113.4(2)
C2 C1 C15 C14 -108.86(19)
C6 C1 C15 C14 68.7(2)
C14 C15 C16 C21 175.10(17)
C1 C15 C16 C21 -2.5(3)
C14 C15 C16 C17 -5.5(3)
C1 C15 C16 C17 176.86(17)
C15 C16 C17 C18 127.0(2)
C21 C16 C17 C18 -53.6(2)
C16 C17 C18 N19A 52.8(2)
C15 C16 C21 C20 -125.4(2)
C17 C16 C21 C20 55.1(2)
N19A C20 C21 C16 -55.8(2)
C21 C20 N19A C22A -121.3(2)
C21 C20 N19A C18 58.0(2)
C17 C18 N19A C22A 122.7(2)
C17 C18 N19A C20 -56.7(2)
C20 N19A C22A O23A -1.1(3)
C18 N19A C22A O23A 179.6(3)
C20 N19A C22A O24A 179.2(2)
C18 N19A C22A O24A -0.1(3)
O23A C22A O24A C25A -0.4(5)
N19A C22A O24A C25A 179.3(4)
C22A O24A C25A C26A 79.3(4)
O23B C22B O24B C25B -3.5(6)
C22B O24B C25B C26B -94.8(5)
